data_1538455
loop_
_publ_author_name
'Palkina, K.K.'
'Kuz'mina, N.E.'
'Selevich, A.F.'
'Lesnikovich, A.I.'

_publ_section_title
;
 Synthesis and crystal structure of acid polyphosphates Ln H (P O3)4 (Ln=
 Sm, Eu)
;
_journal_name_full 'Zhurnal Neorganicheskoi Khimii'
_journal_page_first 208
_journal_page_last 212
_journal_volume 48
_journal_year 2003
_chemical_formula_sum 'H O12 P4 Sm'
_chemical_name_systematic 'Sm H (P O3)4'
_space_group_IT_number 2
_symmetry_space_group_name_Hall '-P 1'
_symmetry_space_group_name_H-M 'P -1'
_cell_angle_alpha 98.83
_cell_angle_beta 112.46
_cell_angle_gamma 107.36
_cell_formula_units_Z 2
_cell_length_a 7.127
_cell_length_b 8.596
_cell_length_c 8.89
_cell_volume 457.772
_citation_journal_id_ASTM ZNOKAQ
_cod_data_source_file Palkina_ZNOKAQ_2003_431.cif
_cod_data_source_block H1O12P4Sm1
_cod_original_cell_volume 457.7715
_cod_original_formula_sum 'H1 O12 P4 Sm1'
_cod_database_code 1538455

loop_
_symmetry_equiv_pos_as_xyz
x,y,z
-x,-y,-z

loop_
_atom_site_label
_atom_site_type_symbol
_atom_site_fract_x
_atom_site_fract_y
_atom_site_fract_z
_atom_site_occupancy
_atom_site_U_iso_or_equiv
O5 O-2 0.102 0.5652 0.6988 1 0.0
P2 P+5 0.0755 0.3828 0.6592 1 0.0
O11 O-2 -0.192 0.1939 0.9707 1 0.0
P3 P+5 0.2143 0.1919 0.8962 1 0.0
O10 O-2 0.453 0.2295 0.9024 1 0.0
O9 O-2 0.248 0.2164 0.0742 1 0.0
O12 O-2 -0.563 -0.064 0.8124 1 0.0
O2 O-2 -0.5607 0.2316 0.404 1 0.0
O7 O-2 0.171 0.3481 0.84 1 0.0
O3 O-2 -0.466 0.1397 0.6637 1 0.0
P4 P+5 -0.4265 0.127 0.8461 1 0.0
Sm1 Sm+3 0.0935 0.2647 0.2599 1 0.0
H1 H+1 -0.445 -0.0675 0.7683 1 0.0
O4 O-2 -0.1803 0.258 0.5731 1 0.0
P1 P+5 -0.3873 0.2848 0.5822 1 0.0
O8 O-2 0.053 0.0267 0.7649 1 0.0
O1 O-2 -0.319 0.4557 0.6994 1 0.0
O6 O-2 0.169 0.3186 0.5519 1 0.0
